data_1539296
loop_
_publ_author_name
'Tanito, Yoshimichi'
'Saito, Yoshihiko'
'Kuroya, Hisao'

_publ_section_title
;
 The Crystal Structure of Chlorodinitro-triammine-cobalt. III.
;
_journal_issue 8
_journal_name_full 'Bulletin of the Chemical Society of Japan'
_journal_page_first 420
_journal_page_last 424
_journal_paper_doi 10.1246/bcsj.26.420
_journal_volume 26
_journal_year 1953
_chemical_formula_sum 'Cl Co H9 N5 O4'
_chemical_name_systematic 'Co (N H3)3 (N O2)2 Cl'
_space_group_IT_number 88
_symmetry_space_group_name_Hall 'I 4bw -1bw'
_symmetry_space_group_name_H-M 'I 41/a :1'
_cell_angle_alpha 90
_cell_angle_beta 90
_cell_angle_gamma 90
_cell_formula_units_Z 8
_cell_length_a 9.87
_cell_length_b 9.87
_cell_length_c 16.51
_cell_volume 1608.353
_citation_journal_id_ASTM BCSJA8
_cod_data_source_file Tanito_BCSJA8_1953_984.cif
_cod_data_source_block H9Cl1Co1N5O4
_cod_original_sg_symbol_Hall '-I 4ad (x,y+1/4,z+1/8)'
_cod_original_formula_sum 'H9 Cl1 Co1 N5 O4'
_cod_database_code 1539296

loop_
_symmetry_equiv_pos_as_xyz
x,y,z
-y,x+1/2,z+1/4
-x+1/2,-y+1/2,z+1/2
y+1/2,-x,z+3/4
-x,-y+1/2,-z+1/4
y,-x,-z
x-1/2,y,-z-1/4
-y-1/2,x+1/2,-z-1/2
x+1/2,y+1/2,z+1/2
-y+1/2,x+1,z+3/4
-x+1,-y+1,z+1
y+1,-x+1/2,z+5/4
-x+1/2,-y+1,-z+3/4
y+1/2,-x+1/2,-z+1/2
x,y+1/2,-z+1/4
-y,x+1,-z

loop_
_atom_site_label
_atom_site_type_symbol
_atom_site_fract_x
_atom_site_fract_y
_atom_site_fract_z
_atom_site_occupancy
_atom_site_U_iso_or_equiv
_atom_site_attached_hydrogens
N3 N+3 0.187 0.075 0.267 1 0.0 0
Cl1 Cl-1 0 0 0.128 1 0.0 0
O2 O-2 0.275 0.015 0.23 1 0.0 0
Co1 Co+3 0 0 0.267 1 0.0 0
O1 O-2 0.215 0.18 0.304 1 0.0 0
N2 N-3 0.077 -0.186 0.267 1 0.0 3
N1 N-3 0 0 0.382 1 0.0 3
